data_4112957
loop_
_publ_author_name
'Simon C. Jones'
'Veaceslav Coropceanu'
'Stephen Barlow'
'Tiffany Kinnibrugh'
'Tatiana Timofeeva'
'Jean-Luc Br\'edas'
'Seth R. Marder'

_publ_contact_author 'Timofeeva T.V.'
_publ_contact_author_email tvtimofeeva@nmhu.edu
_publ_section_title
;
 Delocalization in Platinum-Alkynyl Systems: A Metal-Bridged Organic
 Mixed-Valence Compound
;
_journal_name_full 'Journal of the American Chemical Society'
_journal_page_first 11782
_journal_page_last 11783
_journal_paper_doi 10.1021/ja045869m
_journal_volume 126
_journal_year 2004
_chemical_formula_moiety 'C56 H66 N2 O4 P2 Pt'
_chemical_formula_sum 'C56 H66 N2 O4 P2 Pt'
_chemical_formula_weight 1088.14
_chemical_name_systematic
; 
 ? 
;
_space_group_IT_number 2
_symmetry_cell_setting triclinic
_symmetry_Int_Tables_number 2
_symmetry_space_group_name_Hall '-P 1'
_symmetry_space_group_name_H-M 'P -1'
_atom_sites_solution_hydrogens geom
_atom_sites_solution_primary direct
_atom_sites_solution_secondary difmap
_audit_creation_method SHELXL-97
_cell_angle_alpha 85.452(4)
_cell_angle_beta 76.899(3)
_cell_angle_gamma 86.067(3)
_cell_formula_units_Z 1
_cell_length_a 9.8506(19)
_cell_length_b 11.529(2)
_cell_length_c 11.5728(15)
_cell_measurement_reflns_used 4479
_cell_measurement_temperature 120(2)
_cell_measurement_theta_max 25.21
_cell_measurement_theta_min 2.45
_cell_volume 1274.3(4)
_computing_cell_refinement 'SAINTPlus (Bruker, 1998a)'
_computing_data_collection 'SMART (Bruker, 1998b)'
_computing_data_reduction 'SAINTPlus (Bruker, 1998a)'
_computing_molecular_graphics 'SHELXTL ver. 5.1 (Sheldrick, 1998b)'
_computing_publication_material 'SHELXTL ver. 5.1 (Sheldrick, 1998b)'
_computing_structure_refinement 'SHELXTL ver. 5.1 (Sheldrick, 1998b)'
_computing_structure_solution 'SHELXTL ver. 5.1 (Sheldrick, 1998b)'
_diffrn_ambient_temperature 120(2)
_diffrn_measured_fraction_theta_full 0.966
_diffrn_measured_fraction_theta_max 0.966
_diffrn_measurement_device_type 'Bruker SMART 1000 CCD area detector'
_diffrn_measurement_method 'phi and omega scans'
_diffrn_radiation_monochromator graphite
_diffrn_radiation_source 'normal-focus sealed tube'
_diffrn_radiation_type MoK\a
_diffrn_radiation_wavelength 0.71073
_diffrn_reflns_av_R_equivalents 0.0561
_diffrn_reflns_av_sigmaI/netI 0.0873
_diffrn_reflns_limit_h_max 13
_diffrn_reflns_limit_h_min -12
_diffrn_reflns_limit_k_max 15
_diffrn_reflns_limit_k_min -15
_diffrn_reflns_limit_l_max 15
_diffrn_reflns_limit_l_min -15
_diffrn_reflns_number 12841
_diffrn_reflns_theta_full 28.11
_diffrn_reflns_theta_max 28.11
_diffrn_reflns_theta_min 1.77
_exptl_absorpt_coefficient_mu 2.862
_exptl_absorpt_correction_T_max 0.862
_exptl_absorpt_correction_T_min 0.477
_exptl_absorpt_correction_type multi-scan
_exptl_absorpt_process_details 'SADABS (Sheldrick, 1998a)'
_exptl_crystal_colour yellow
_exptl_crystal_density_diffrn 1.418
_exptl_crystal_description plate
_exptl_crystal_F_000 556
_exptl_crystal_size_max 0.28
_exptl_crystal_size_mid 0.20
_exptl_crystal_size_min 0.05
_refine_diff_density_max 1.809
_refine_diff_density_min -0.969
_refine_diff_density_rms 0.157
_refine_ls_extinction_method none
_refine_ls_goodness_of_fit_ref 0.945
_refine_ls_hydrogen_treatment constr
_refine_ls_matrix_type full
_refine_ls_number_parameters 295
_refine_ls_number_reflns 6009
_refine_ls_number_restraints 0
_refine_ls_restrained_S_all 0.945
_refine_ls_R_factor_all 0.0578
_refine_ls_R_factor_gt 0.0510
_refine_ls_shift/su_max 0.000
_refine_ls_shift/su_mean 0.000
_refine_ls_structure_factor_coef Fsqd
_refine_ls_weighting_details 'calc w=1/[\s^2^(Fo^2^)+(0.0600P)^2^+0.6000P] where P=(Fo^2^+2Fc^2^)/3'
_refine_ls_weighting_scheme calc
_refine_ls_wR_factor_gt 0.1102
_refine_ls_wR_factor_ref 0.1129
_reflns_number_gt 5369
_reflns_number_total 6009
_reflns_threshold_expression I>2\s(I)
_cod_data_source_file ja045869msi20040809_015814.cif
_cod_data_source_block (PEt3)2Pt(CCC6H4N(C6H4OMe)2)2
_cod_original_cell_volume 1274.4(4)
_cod_database_code 4112957

loop_
_symmetry_equiv_pos_as_xyz
'x, y, z'
'-x, -y, -z'

loop_
_atom_site_label
_atom_site_type_symbol
_atom_site_fract_x
_atom_site_fract_y
_atom_site_fract_z
_atom_site_U_iso_or_equiv
_atom_site_adp_type
_atom_site_occupancy
_atom_site_symmetry_multiplicity
_atom_site_calc_flag
_atom_site_refinement_flags
Pt1 Pt 0.0000 0.0000 0.0000 0.02802(11) Uani 1 2 d S
P1 P -0.13912(12) -0.04730(10) -0.12190(10) 0.0233(2) Uani 1 1 d .
O1 O -0.4903(3) -0.9772(3) 0.3028(3) 0.0293(7) Uani 1 1 d .
O2 O -0.4214(4) -0.6268(4) 0.9867(3) 0.0448(10) Uani 1 1 d .
N1 N -0.2828(4) -0.6124(4) 0.4908(4) 0.0306(9) Uani 1 1 d .
C1 C -0.0501(4) -0.1397(4) 0.1130(4) 0.0240(10) Uani 1 1 d .
C2 C -0.0811(5) -0.2203(4) 0.1797(5) 0.0275(10) Uani 1 1 d .
C3 C -0.1286(5) -0.3216(4) 0.2616(4) 0.0258(10) Uani 1 1 d .
C4 C -0.1309(5) -0.4325(4) 0.2192(4) 0.0295(11) Uani 1 1 d .
H4A H -0.0986 -0.4425 0.1366 0.035 Uiso 1 1 calc R
C5 C -0.1789(5) -0.5269(4) 0.2949(4) 0.0274(10) Uani 1 1 d .
H5A H -0.1783 -0.6006 0.2632 0.033 Uiso 1 1 calc R
C6 C -0.2285(5) -0.5166(4) 0.4171(4) 0.0264(10) Uani 1 1 d .
C7 C -0.2212(5) -0.4079(4) 0.4615(4) 0.0259(10) Uani 1 1 d .
H7A H -0.2494 -0.3992 0.5446 0.031 Uiso 1 1 calc R
C8 C -0.1728(5) -0.3123(4) 0.3848(4) 0.0278(10) Uani 1 1 d .
H8A H -0.1698 -0.2393 0.4167 0.033 Uiso 1 1 calc R
C9 C -0.3340(5) -0.7074(4) 0.4418(4) 0.0253(10) Uani 1 1 d .
C10 C -0.4391(5) -0.6873(4) 0.3785(4) 0.0298(11) Uani 1 1 d .
H10A H -0.4767 -0.6104 0.3661 0.036 Uiso 1 1 calc R
C11 C -0.4882(5) -0.7796(4) 0.3338(4) 0.0294(10) Uani 1 1 d .
H11A H -0.5605 -0.7658 0.2915 0.035 Uiso 1 1 calc R
C12 C -0.4332(5) -0.8924(4) 0.3500(4) 0.0263(10) Uani 1 1 d .
C13 C -0.3295(5) -0.9136(4) 0.4150(4) 0.0293(10) Uani 1 1 d .
H13A H -0.2934 -0.9907 0.4289 0.035 Uiso 1 1 calc R
C14 C -0.2799(5) -0.8199(4) 0.4592(4) 0.0298(11) Uani 1 1 d .
H14A H -0.2079 -0.8333 0.5019 0.036 Uiso 1 1 calc R
C15 C -0.4242(6) -1.0925(4) 0.3053(5) 0.0339(11) Uani 1 1 d .
H15A H -0.4698 -1.1439 0.2639 0.051 Uiso 1 1 calc R
H15B H -0.4325 -1.1229 0.3879 0.051 Uiso 1 1 calc R
H15C H -0.3253 -1.0892 0.2656 0.051 Uiso 1 1 calc R
C16 C -0.3154(5) -0.6113(4) 0.6178(4) 0.0266(10) Uani 1 1 d .
C17 C -0.4518(5) -0.6268(4) 0.6828(4) 0.0289(10) Uani 1 1 d .
H17A H -0.5241 -0.6338 0.6419 0.035 Uiso 1 1 calc R
C18 C -0.4825(5) -0.6319(4) 0.8042(5) 0.0324(11) Uani 1 1 d .
H18A H -0.5755 -0.6439 0.8468 0.039 Uiso 1 1 calc R
C19 C -0.3791(6) -0.6196(4) 0.8662(4) 0.0321(11) Uani 1 1 d .
C20 C -0.2443(5) -0.6026(5) 0.8022(4) 0.0322(11) Uani 1 1 d .
H20A H -0.1728 -0.5933 0.8432 0.039 Uiso 1 1 calc R
C21 C -0.2126(5) -0.5989(4) 0.6792(4) 0.0287(10) Uani 1 1 d .
H21A H -0.1194 -0.5877 0.6366 0.034 Uiso 1 1 calc R
C22 C -0.3164(8) -0.6115(6) 1.0507(5) 0.0584(19) Uani 1 1 d .
H22A H -0.3589 -0.6119 1.1359 0.088 Uiso 1 1 calc R
H22B H -0.2736 -0.5370 1.0238 0.088 Uiso 1 1 calc R
H22C H -0.2448 -0.6752 1.0362 0.088 Uiso 1 1 calc R
C23 C -0.2219(5) -0.1865(4) -0.0883(5) 0.0308(11) Uani 1 1 d .
H23A H -0.2703 -0.1924 -0.0033 0.037 Uiso 1 1 calc R
H23B H -0.2931 -0.1887 -0.1361 0.037 Uiso 1 1 calc R
C24 C -0.1173(7) -0.2924(5) -0.1140(6) 0.0468(14) Uani 1 1 d .
H24A H -0.1674 -0.3644 -0.0942 0.070 Uiso 1 1 calc R
H24B H -0.0476 -0.2918 -0.0657 0.070 Uiso 1 1 calc R
H24C H -0.0707 -0.2882 -0.1985 0.070 Uiso 1 1 calc R
C25 C -0.0507(5) -0.0479(5) -0.2791(4) 0.0347(12) Uani 1 1 d .
H25A H -0.0180 0.0311 -0.3058 0.042 Uiso 1 1 calc R
H25B H 0.0330 -0.1018 -0.2861 0.042 Uiso 1 1 calc R
C26 C -0.1369(6) -0.0828(5) -0.3634(5) 0.0377(12) Uani 1 1 d .
H26A H -0.0799 -0.0803 -0.4448 0.056 Uiso 1 1 calc R
H26B H -0.2186 -0.0285 -0.3599 0.056 Uiso 1 1 calc R
H26C H -0.1678 -0.1619 -0.3399 0.056 Uiso 1 1 calc R
C27 C -0.2833(5) 0.0604(4) -0.1177(5) 0.0306(11) Uani 1 1 d .
H27A H -0.2471 0.1348 -0.1577 0.037 Uiso 1 1 calc R
H27B H -0.3493 0.0336 -0.1617 0.037 Uiso 1 1 calc R
C28 C -0.3611(5) 0.0811(5) 0.0110(5) 0.0386(13) Uani 1 1 d .
H28A H -0.4381 0.1394 0.0102 0.058 Uiso 1 1 calc R
H28B H -0.2964 0.1090 0.0544 0.058 Uiso 1 1 calc R
H28C H -0.3983 0.0079 0.0504 0.058 Uiso 1 1 calc R

loop_
_atom_site_aniso_label
_atom_site_aniso_U_11
_atom_site_aniso_U_22
_atom_site_aniso_U_33
_atom_site_aniso_U_23
_atom_site_aniso_U_13
_atom_site_aniso_U_12
Pt1 0.02976(16) 0.02826(16) 0.02693(16) 0.00318(10) -0.00814(11) -0.00740(11)
P1 0.0213(6) 0.0250(6) 0.0241(6) 0.0014(5) -0.0058(5) -0.0055(5)
O1 0.0303(18) 0.0265(18) 0.0343(19) -0.0077(14) -0.0109(15) -0.0055(14)
O2 0.059(3) 0.049(2) 0.0260(19) 0.0021(17) -0.0054(18) -0.013(2)
N1 0.042(2) 0.025(2) 0.026(2) -0.0005(17) -0.0085(18) -0.0138(18)
C1 0.018(2) 0.029(3) 0.027(2) -0.008(2) -0.0083(18) -0.0013(19)
C2 0.023(2) 0.026(3) 0.036(3) -0.005(2) -0.012(2) -0.0012(19)
C3 0.021(2) 0.029(3) 0.027(2) 0.0044(19) -0.0054(18) -0.0058(19)
C4 0.030(3) 0.033(3) 0.027(2) 0.001(2) -0.008(2) -0.007(2)
C5 0.031(3) 0.025(2) 0.027(2) -0.0030(19) -0.008(2) -0.005(2)
C6 0.025(2) 0.029(3) 0.026(2) 0.0022(19) -0.0083(19) -0.0051(19)
C7 0.026(2) 0.031(3) 0.022(2) -0.0023(19) -0.0054(18) -0.0057(19)
C8 0.033(3) 0.023(2) 0.030(3) -0.0013(19) -0.010(2) -0.006(2)
C9 0.031(2) 0.026(2) 0.018(2) -0.0017(18) -0.0007(18) -0.0109(19)
C10 0.028(3) 0.026(3) 0.034(3) 0.000(2) -0.005(2) -0.001(2)
C11 0.029(3) 0.032(3) 0.029(3) -0.002(2) -0.011(2) 0.001(2)
C12 0.026(2) 0.029(3) 0.023(2) -0.0022(19) -0.0032(19) -0.0050(19)
C13 0.032(3) 0.022(2) 0.034(3) 0.002(2) -0.007(2) -0.001(2)
C14 0.031(3) 0.035(3) 0.027(2) 0.003(2) -0.012(2) -0.007(2)
C15 0.042(3) 0.023(3) 0.038(3) -0.006(2) -0.009(2) -0.003(2)
C16 0.031(3) 0.022(2) 0.027(2) 0.0007(19) -0.007(2) -0.0069(19)
C17 0.028(3) 0.027(3) 0.032(3) 0.004(2) -0.009(2) -0.003(2)
C18 0.035(3) 0.029(3) 0.031(3) 0.000(2) -0.002(2) -0.004(2)
C19 0.041(3) 0.027(3) 0.029(3) 0.002(2) -0.010(2) -0.005(2)
C20 0.036(3) 0.035(3) 0.029(3) 0.000(2) -0.013(2) -0.006(2)
C21 0.030(3) 0.027(3) 0.028(3) 0.000(2) -0.006(2) -0.006(2)
C22 0.089(5) 0.065(4) 0.027(3) 0.003(3) -0.018(3) -0.032(4)
C23 0.035(3) 0.026(3) 0.034(3) 0.000(2) -0.009(2) -0.012(2)
C24 0.065(4) 0.030(3) 0.047(4) -0.001(3) -0.019(3) -0.004(3)
C25 0.033(3) 0.046(3) 0.025(3) -0.004(2) -0.002(2) -0.008(2)
C26 0.042(3) 0.046(3) 0.027(3) -0.004(2) -0.007(2) -0.013(3)
C27 0.029(3) 0.026(3) 0.039(3) 0.001(2) -0.011(2) -0.005(2)
C28 0.027(3) 0.041(3) 0.049(3) -0.012(3) -0.008(2) 0.000(2)

loop_
_atom_type_symbol
_atom_type_description
_atom_type_scat_dispersion_real
_atom_type_scat_dispersion_imag
_atom_type_scat_source
C C 0.0033 0.0016 'International Tables Vol C Tables 4.2.6.8 and 6.1.1.4'
H H 0.0000 0.0000 'International Tables Vol C Tables 4.2.6.8 and 6.1.1.4'
N N 0.0061 0.0033 'International Tables Vol C Tables 4.2.6.8 and 6.1.1.4'
O O 0.0106 0.0060 'International Tables Vol C Tables 4.2.6.8 and 6.1.1.4'
P P 0.1023 0.0942 'International Tables Vol C Tables 4.2.6.8 and 6.1.1.4'
Pt Pt -1.7033 8.3905 'International Tables Vol C Tables 4.2.6.8 and 6.1.1.4'

loop_
_geom_angle_atom_site_label_1
_geom_angle_atom_site_label_2
_geom_angle_atom_site_label_3
_geom_angle
_geom_angle_site_symmetry_1
_geom_angle_site_symmetry_3
C1 Pt1 C1 180.0 2 .
C1 Pt1 P1 93.06(12) 2 2
C1 Pt1 P1 86.94(12) . 2
C1 Pt1 P1 86.94(12) 2 .
C1 Pt1 P1 93.06(12) . .
P1 Pt1 P1 180.00(7) 2 .
C27 P1 C23 104.6(2) . .
C27 P1 C25 104.7(2) . .
C23 P1 C25 104.9(2) . .
C27 P1 Pt1 110.15(17) . .
C23 P1 Pt1 117.43(17) . .
C25 P1 Pt1 114.03(17) . .
C12 O1 C15 117.1(4) . .
C19 O2 C22 116.1(4) . .
C6 N1 C16 122.2(4) . .
C6 N1 C9 120.4(4) . .
C16 N1 C9 116.3(4) . .
C2 C1 Pt1 179.1(4) . .
C1 C2 C3 176.4(5) . .
C4 C3 C8 116.9(4) . .
C4 C3 C2 121.2(4) . .
C8 C3 C2 121.9(4) . .
C5 C4 C3 121.4(5) . .
C5 C4 H4A 119.3 . .
C3 C4 H4A 119.3 . .
C4 C5 C6 121.5(4) . .
C4 C5 H5A 119.2 . .
C6 C5 H5A 119.2 . .
C7 C6 N1 122.2(4) . .
C7 C6 C5 117.6(4) . .
N1 C6 C5 120.1(4) . .
C6 C7 C8 120.9(4) . .
C6 C7 H7A 119.6 . .
C8 C7 H7A 119.6 . .
C7 C8 C3 121.5(4) . .
C7 C8 H8A 119.3 . .
C3 C8 H8A 119.3 . .
C14 C9 C10 119.7(4) . .
C14 C9 N1 119.7(4) . .
C10 C9 N1 120.6(4) . .
C11 C10 C9 119.7(5) . .
C11 C10 H10A 120.1 . .
C9 C10 H10A 120.1 . .
C10 C11 C12 120.8(4) . .
C10 C11 H11A 119.6 . .
C12 C11 H11A 119.6 . .
O1 C12 C11 115.9(4) . .
O1 C12 C13 124.2(4) . .
C11 C12 C13 119.9(4) . .
C14 C13 C12 118.9(5) . .
C14 C13 H13A 120.6 . .
C12 C13 H13A 120.6 . .
C9 C14 C13 121.0(4) . .
C9 C14 H14A 119.5 . .
C13 C14 H14A 119.5 . .
O1 C15 H15A 109.5 . .
O1 C15 H15B 109.5 . .
H15A C15 H15B 109.5 . .
O1 C15 H15C 109.5 . .
H15A C15 H15C 109.5 . .
H15B C15 H15C 109.5 . .
C21 C16 C17 118.5(5) . .
C21 C16 N1 120.9(4) . .
C17 C16 N1 120.6(4) . .
C18 C17 C16 120.9(5) . .
C18 C17 H17A 119.6 . .
C16 C17 H17A 119.6 . .
C17 C18 C19 120.9(5) . .
C17 C18 H18A 119.5 . .
C19 C18 H18A 119.5 . .
O2 C19 C20 125.6(5) . .
O2 C19 C18 115.9(5) . .
C20 C19 C18 118.5(5) . .
C19 C20 C21 120.9(5) . .
C19 C20 H20A 119.6 . .
C21 C20 H20A 119.6 . .
C16 C21 C20 120.4(5) . .
C16 C21 H21A 119.8 . .
C20 C21 H21A 119.8 . .
O2 C22 H22A 109.5 . .
O2 C22 H22B 109.5 . .
H22A C22 H22B 109.5 . .
O2 C22 H22C 109.5 . .
H22A C22 H22C 109.5 . .
H22B C22 H22C 109.5 . .
C24 C23 P1 113.2(4) . .
C24 C23 H23A 108.9 . .
P1 C23 H23A 108.9 . .
C24 C23 H23B 108.9 . .
P1 C23 H23B 108.9 . .
H23A C23 H23B 107.7 . .
C23 C24 H24A 109.5 . .
C23 C24 H24B 109.5 . .
H24A C24 H24B 109.5 . .
C23 C24 H24C 109.5 . .
H24A C24 H24C 109.5 . .
H24B C24 H24C 109.5 . .
C26 C25 P1 116.2(4) . .
C26 C25 H25A 108.2 . .
P1 C25 H25A 108.2 . .
C26 C25 H25B 108.2 . .
P1 C25 H25B 108.2 . .
H25A C25 H25B 107.4 . .
C25 C26 H26A 109.5 . .
C25 C26 H26B 109.5 . .
H26A C26 H26B 109.5 . .
C25 C26 H26C 109.5 . .
H26A C26 H26C 109.5 . .
H26B C26 H26C 109.5 . .
C28 C27 P1 111.5(4) . .
C28 C27 H27A 109.3 . .
P1 C27 H27A 109.3 . .
C28 C27 H27B 109.3 . .
P1 C27 H27B 109.3 . .
H27A C27 H27B 108.0 . .
C27 C28 H28A 109.5 . .
C27 C28 H28B 109.5 . .
H28A C28 H28B 109.5 . .
C27 C28 H28C 109.5 . .
H28A C28 H28C 109.5 . .
H28B C28 H28C 109.5 . .

loop_
_geom_bond_atom_site_label_1
_geom_bond_atom_site_label_2
_geom_bond_distance
_geom_bond_site_symmetry_2
Pt1 C1 2.009(5) 2
Pt1 C1 2.009(5) .
Pt1 P1 2.2949(12) 2
Pt1 P1 2.2949(12) .
P1 C27 1.816(5) .
P1 C23 1.823(5) .
P1 C25 1.831(5) .
O1 C12 1.368(5) .
O1 C15 1.441(6) .
O2 C19 1.357(6) .
O2 C22 1.425(7) .
N1 C6 1.399(6) .
N1 C16 1.431(6) .
N1 C9 1.443(6) .
C1 C2 1.169(7) .
C2 C3 1.476(7) .
C3 C4 1.410(7) .
C3 C8 1.405(7) .
C4 C5 1.383(7) .
C4 H4A 0.9500 .
C5 C6 1.399(7) .
C5 H5A 0.9500 .
C6 C7 1.401(7) .
C7 C8 1.398(7) .
C7 H7A 0.9500 .
C8 H8A 0.9500 .
C9 C14 1.384(7) .
C9 C10 1.395(7) .
C10 C11 1.380(7) .
C10 H10A 0.9500 .
C11 C12 1.388(7) .
C11 H11A 0.9500 .
C12 C13 1.398(7) .
C13 C14 1.395(7) .
C13 H13A 0.9500 .
C14 H14A 0.9500 .
C15 H15A 0.9800 .
C15 H15B 0.9800 .
C15 H15C 0.9800 .
C16 C21 1.386(7) .
C16 C17 1.399(7) .
C17 C18 1.364(7) .
C17 H17A 0.9500 .
C18 C19 1.393(7) .
C18 H18A 0.9500 .
C19 C20 1.384(7) .
C20 C21 1.387(7) .
C20 H20A 0.9500 .
C21 H21A 0.9500 .
C22 H22A 0.9800 .
C22 H22B 0.9800 .
C22 H22C 0.9800 .
C23 C24 1.544(8) .
C23 H23A 0.9900 .
C23 H23B 0.9900 .
C24 H24A 0.9800 .
C24 H24B 0.9800 .
C24 H24C 0.9800 .
C25 C26 1.524(7) .
C25 H25A 0.9900 .
C25 H25B 0.9900 .
C26 H26A 0.9800 .
C26 H26B 0.9800 .
C26 H26C 0.9800 .
C27 C28 1.546(7) .
C27 H27A 0.9900 .
C27 H27B 0.9900 .
C28 H28A 0.9800 .
C28 H28B 0.9800 .
C28 H28C 0.9800 .

loop_
_geom_torsion_atom_site_label_1
_geom_torsion_atom_site_label_2
_geom_torsion_atom_site_label_3
_geom_torsion_atom_site_label_4
_geom_torsion
_geom_torsion_site_symmetry_1
C1 Pt1 P1 C27 -66.6(2) 2
C1 Pt1 P1 C27 113.4(2) .
C1 Pt1 P1 C23 173.9(2) 2
C1 Pt1 P1 C23 -6.1(2) .
C1 Pt1 P1 C25 50.7(2) 2
C1 Pt1 P1 C25 -129.3(2) .
C8 C3 C4 C5 2.2(7) .
C2 C3 C4 C5 -178.1(4) .
C3 C4 C5 C6 0.3(7) .
C16 N1 C6 C7 -9.3(7) .
C9 N1 C6 C7 158.3(5) .
C16 N1 C6 C5 170.6(4) .
C9 N1 C6 C5 -21.8(7) .
C4 C5 C6 C7 -3.1(7) .
C4 C5 C6 N1 177.0(4) .
N1 C6 C7 C8 -176.7(4) .
C5 C6 C7 C8 3.4(7) .
C6 C7 C8 C3 -0.9(7) .
C4 C3 C8 C7 -1.9(7) .
C2 C3 C8 C7 178.4(4) .
C6 N1 C9 C14 124.0(5) .
C16 N1 C9 C14 -67.7(6) .
C6 N1 C9 C10 -57.0(6) .
C16 N1 C9 C10 111.2(5) .
C14 C9 C10 C11 -0.1(7) .
N1 C9 C10 C11 -179.1(4) .
C9 C10 C11 C12 -0.6(7) .
C15 O1 C12 C11 172.6(4) .
C15 O1 C12 C13 -9.8(7) .
C10 C11 C12 O1 179.5(4) .
C10 C11 C12 C13 1.8(7) .
O1 C12 C13 C14 -179.8(4) .
C11 C12 C13 C14 -2.3(7) .
C10 C9 C14 C13 -0.4(7) .
N1 C9 C14 C13 178.5(4) .
C12 C13 C14 C9 1.6(7) .
C6 N1 C16 C21 -62.4(7) .
C9 N1 C16 C21 129.6(5) .
C6 N1 C16 C17 119.7(5) .
C9 N1 C16 C17 -48.3(6) .
C21 C16 C17 C18 -1.4(7) .
N1 C16 C17 C18 176.6(5) .
C16 C17 C18 C19 1.4(8) .
C22 O2 C19 C20 2.2(8) .
C22 O2 C19 C18 -178.7(5) .
C17 C18 C19 O2 -179.7(5) .
C17 C18 C19 C20 -0.5(8) .
O2 C19 C20 C21 178.7(5) .
C18 C19 C20 C21 -0.4(8) .
C17 C16 C21 C20 0.5(7) .
N1 C16 C21 C20 -177.5(5) .
C19 C20 C21 C16 0.4(8) .
C27 P1 C23 C24 167.4(4) .
C25 P1 C23 C24 57.5(4) .
Pt1 P1 C23 C24 -70.2(4) .
C27 P1 C25 C26 -61.7(5) .
C23 P1 C25 C26 48.1(5) .
Pt1 P1 C25 C26 177.9(4) .
C23 P1 C27 C28 75.7(4) .
C25 P1 C27 C28 -174.3(3) .
Pt1 P1 C27 C28 -51.3(4) .
